data_4111998
loop_
_publ_author_name
'Wing-Ping Yip'
'Wing-Yiu Yu'
'Nianyong Zhu'
'Chi-Ming Che'

_publ_section_title
;
 Alkene cis-Dihydroxylation by [(Me3tacn)(CF3CO2)RuVIO2]ClO4 (Me3tacn =
 1,4,7-Trimethyl-1,4,7-triazacyclononane): Structural Characterization of
 [3 + 2] Cycloadducts and Kinetic Studies
;
_journal_name_full 'Journal of the American Chemical Society'
_journal_page_first 14239
_journal_page_last 14249
_journal_paper_doi 10.1021/ja0528230
_journal_volume 127
_journal_year 2005
_chemical_formula_moiety 'C20 H32 Cl F3 N3 O8 Ru'
_chemical_formula_sum 'C20 H32 Cl F3 N3 O8 Ru'
_chemical_formula_weight 636.01
_chemical_name_systematic
;
 ?
;
_space_group_IT_number 15
_symmetry_cell_setting monoclinic
_symmetry_space_group_name_Hall '-C 2yc'
_symmetry_space_group_name_H-M 'C 1 2/c 1'
_atom_sites_solution_hydrogens geom
_atom_sites_solution_primary direct
_atom_sites_solution_secondary difmap
_audit_creation_method SHELXL-97
_cell_angle_alpha 90.00
_cell_angle_beta 95.95(3)
_cell_angle_gamma 90.00
_cell_formula_units_Z 8
_cell_length_a 31.671(6)
_cell_length_b 7.705(2)
_cell_length_c 20.991(4)
_cell_measurement_reflns_used 0
_cell_measurement_temperature 253(2)
_cell_measurement_theta_max 0
_cell_measurement_theta_min 0
_cell_volume 5094.7(19)
_computing_cell_refinement Scalepack
_computing_data_collection Marcontrol
_computing_data_reduction Denzo
_computing_molecular_graphics 'Ortep-3 for Windows (Farrugia, 1997)'
_computing_publication_material 'WinGX publication routines (Farrugia, 1999)'
_computing_structure_refinement 'SHELXL-97 (Sheldrick, 1997)'
_computing_structure_solution SIR-97
_diffrn_ambient_temperature 253(2)
_diffrn_measured_fraction_theta_full 0.555
_diffrn_measured_fraction_theta_max 0.555
_diffrn_measurement_device_type 'marresearch IPDS mar300'
_diffrn_measurement_method Oscillation
_diffrn_radiation_monochromator graphite
_diffrn_radiation_source 'fine-focus sealed tube'
_diffrn_radiation_type MoK\a
_diffrn_radiation_wavelength 0.71069
_diffrn_reflns_av_R_equivalents 0.0553
_diffrn_reflns_av_sigmaI/netI 0.2088
_diffrn_reflns_limit_h_max 28
_diffrn_reflns_limit_h_min -28
_diffrn_reflns_limit_k_max 7
_diffrn_reflns_limit_k_min -8
_diffrn_reflns_limit_l_max 21
_diffrn_reflns_limit_l_min -21
_diffrn_reflns_number 4793
_diffrn_reflns_theta_full 23.47
_diffrn_reflns_theta_max 23.47
_diffrn_reflns_theta_min 1.29
_exptl_absorpt_coefficient_mu 0.792
_exptl_absorpt_correction_type none
_exptl_crystal_colour yellow
_exptl_crystal_density_diffrn 1.658
_exptl_crystal_description prism
_exptl_crystal_F_000 2600
_exptl_crystal_size_max 0.3
_exptl_crystal_size_mid 0.3
_exptl_crystal_size_min 0.1
_refine_diff_density_max 0.998
_refine_diff_density_min -0.613
_refine_diff_density_rms 0.131
_refine_ls_extinction_method none
_refine_ls_goodness_of_fit_ref 0.907
_refine_ls_hydrogen_treatment mixed
_refine_ls_matrix_type full
_refine_ls_number_parameters 185
_refine_ls_number_reflns 2089
_refine_ls_number_restraints 0
_refine_ls_restrained_S_all 0.907
_refine_ls_R_factor_all 0.1209
_refine_ls_R_factor_gt 0.0691
_refine_ls_shift/su_max 0.001
_refine_ls_shift/su_mean 0.000
_refine_ls_structure_factor_coef Fsqd
_refine_ls_weighting_details 'calc w=1/[\s^2^(Fo^2^)+(0.1008P)^2^+0.0000P] where P=(Fo^2^+2Fc^2^)/3'
_refine_ls_weighting_scheme calc
_refine_ls_wR_factor_gt 0.1743
_refine_ls_wR_factor_ref 0.2036
_reflns_number_gt 1003
_reflns_number_total 2089
_reflns_threshold_expression >2sigma(I)
_cod_data_source_file ja0528230si20050430_013045.cif
_cod_data_source_block complex_4b
_cod_original_cell_volume 5094.8(19)
_cod_database_code 4111998

loop_
_symmetry_equiv_pos_as_xyz
'x, y, z'
'-x, y, -z+1/2'
'x+1/2, y+1/2, z'
'-x+1/2, y+1/2, -z+1/2'
'-x, -y, -z'
'x, -y, z-1/2'
'-x+1/2, -y+1/2, -z'
'x+1/2, -y+1/2, z-1/2'

loop_
_atom_site_label
_atom_site_type_symbol
_atom_site_fract_x
_atom_site_fract_y
_atom_site_fract_z
_atom_site_U_iso_or_equiv
_atom_site_adp_type
_atom_site_occupancy
_atom_site_symmetry_multiplicity
_atom_site_calc_flag
_atom_site_refinement_flags
Ru1 Ru 0.88393(5) 0.14543(17) 0.09093(6) 0.0415(7) Uani 1 1 d .
F1 F 0.9015(4) -0.1381(14) -0.0995(5) 0.102(4) Uiso 1 1 d .
F2 F 0.8390(4) -0.2290(16) -0.1065(5) 0.108(4) Uiso 1 1 d .
F3 F 0.8538(4) 0.0001(15) -0.1536(5) 0.107(4) Uiso 1 1 d .
O1 O 0.8165(3) 0.1877(13) 0.0739(5) 0.044(3) Uani 1 1 d .
O2 O 0.8650(3) -0.0619(12) 0.1326(5) 0.043(3) Uani 1 1 d .
O3 O 0.8824(4) 0.0215(12) 0.0018(5) 0.047(4) Uani 1 1 d .
O4 O 0.8168(5) 0.0876(15) -0.0446(5) 0.071(4) Uiso 1 1 d .
N1 N 0.8939(5) 0.2716(16) 0.1810(6) 0.047(5) Uani 1 1 d .
N2 N 0.9016(4) 0.3906(16) 0.0541(6) 0.047(4) Uani 1 1 d .
N3 N 0.9485(4) 0.1006(15) 0.1051(6) 0.047(4) Uani 1 1 d .
C1 C 0.7488(6) 0.033(2) 0.0734(8) 0.066(6) Uiso 1 1 d .
H1A H 0.7338 0.1408 0.0744 0.100 Uiso 1 1 calc R
H1B H 0.7339 -0.0552 0.0944 0.100 Uiso 1 1 calc R
H1C H 0.7508 -0.0006 0.0297 0.100 Uiso 1 1 calc R
C2 C 0.7927(6) 0.054(2) 0.1073(8) 0.063(6) Uiso 1 1 d .
H2 H 0.7900 0.0950 0.1509 0.076 Uiso 1 1 calc R
C3 C 0.8203(6) -0.113(2) 0.1121(8) 0.046(5) Uiso 1 1 d .
H3 H 0.8190 -0.1669 0.0698 0.055 Uiso 1 1 calc R
C4 C 0.8062(6) -0.241(2) 0.1586(8) 0.042(5) Uiso 1 1 d .
C5 C 0.8203(5) -0.246(2) 0.2224(7) 0.044(5) Uiso 1 1 d .
H5 H 0.8423 -0.1728 0.2378 0.053 Uiso 1 1 calc R
C6 C 0.8033(6) -0.357(2) 0.2654(8) 0.049(5) Uiso 1 1 d .
H6 H 0.8131 -0.3546 0.3087 0.059 Uiso 1 1 calc R
C7 C 0.7723(6) -0.469(2) 0.2434(8) 0.054(5) Uiso 1 1 d .
H7 H 0.7610 -0.5453 0.2717 0.064 Uiso 1 1 calc R
C8 C 0.7575(6) -0.472(2) 0.1804(8) 0.069(6) Uiso 1 1 d .
H8 H 0.7364 -0.5501 0.1657 0.082 Uiso 1 1 calc R
C9 C 0.7741(6) -0.3570(19) 0.1374(8) 0.050(5) Uiso 1 1 d .
H9 H 0.7635 -0.3587 0.0944 0.060 Uiso 1 1 calc R
C10 C 0.8510(8) 0.020(2) -0.0423(9) 0.060(6) Uiso 1 1 d .
C11 C 0.8627(8) -0.088(3) -0.0997(11) 0.094(8) Uiso 1 1 d .
C12 C 0.9035(6) 0.457(2) 0.1675(8) 0.063(6) Uiso 1 1 d .
H12A H 0.8918 0.5294 0.1990 0.075 Uiso 1 1 calc R
H12B H 0.9341 0.4728 0.1723 0.075 Uiso 1 1 calc R
C13 C 0.8866(6) 0.513(2) 0.1036(7) 0.057(6) Uiso 1 1 d .
H13A H 0.8963 0.6302 0.0960 0.069 Uiso 1 1 calc R
H13B H 0.8559 0.5141 0.1003 0.069 Uiso 1 1 calc R
C14 C 0.9486(6) 0.388(2) 0.0499(9) 0.064(6) Uiso 1 1 d .
H14A H 0.9626 0.4566 0.0848 0.076 Uiso 1 1 calc R
H14B H 0.9545 0.4422 0.0100 0.076 Uiso 1 1 calc R
C15 C 0.9672(6) 0.205(2) 0.0531(8) 0.065(6) Uiso 1 1 d .
H15A H 0.9608 0.1476 0.0120 0.078 Uiso 1 1 calc R
H15B H 0.9978 0.2107 0.0623 0.078 Uiso 1 1 calc R
C16 C 0.9652(6) 0.163(2) 0.1716(8) 0.059(6) Uiso 1 1 d .
H16A H 0.9864 0.0819 0.1903 0.071 Uiso 1 1 calc R
H16B H 0.9785 0.2751 0.1685 0.071 Uiso 1 1 calc R
C17 C 0.9299(6) 0.176(2) 0.2138(8) 0.049(5) Uiso 1 1 d .
H17A H 0.9208 0.0608 0.2249 0.059 Uiso 1 1 calc R
H17B H 0.9400 0.2358 0.2532 0.059 Uiso 1 1 calc R
C18 C 0.8561(6) 0.268(2) 0.2212(8) 0.068(6) Uiso 1 1 d .
H18A H 0.8485 0.1503 0.2290 0.101 Uiso 1 1 calc R
H18B H 0.8324 0.3268 0.1984 0.101 Uiso 1 1 calc R
H18C H 0.8638 0.3261 0.2612 0.101 Uiso 1 1 calc R
C19 C 0.8785(6) 0.436(2) -0.0098(8) 0.065(6) Uiso 1 1 d .
H19A H 0.8874 0.3598 -0.0419 0.097 Uiso 1 1 calc R
H19B H 0.8849 0.5539 -0.0203 0.097 Uiso 1 1 calc R
H19C H 0.8485 0.4241 -0.0078 0.097 Uiso 1 1 calc R
C20 C 0.9588(6) -0.082(2) 0.0946(8) 0.075(6) Uiso 1 1 d .
H20A H 0.9471 -0.1171 0.0525 0.112 Uiso 1 1 calc R
H20B H 0.9470 -0.1531 0.1260 0.112 Uiso 1 1 calc R
H20C H 0.9891 -0.0968 0.0984 0.112 Uiso 1 1 calc R
Cl1 Cl 0.9444(2) 0.3599(10) -0.1624(3) 0.101(2) Uani 1 1 d .
O5 O 0.9554(6) 0.320(2) -0.1013(9) 0.160(7) Uiso 1 1 d .
O6 O 0.9486(7) 0.218(3) -0.2094(11) 0.199(9) Uiso 1 1 d .
O7 O 0.9007(6) 0.434(2) -0.1659(7) 0.132(6) Uiso 1 1 d .
O8 O 0.9725(8) 0.477(3) -0.1820(11) 0.198(10) Uiso 1 1 d .

loop_
_atom_site_aniso_label
_atom_site_aniso_U_11
_atom_site_aniso_U_22
_atom_site_aniso_U_33
_atom_site_aniso_U_23
_atom_site_aniso_U_13
_atom_site_aniso_U_12
Ru1 0.0503(14) 0.0400(10) 0.0332(9) -0.0003(8) -0.0006(8) 0.0008(10)
O1 0.022(8) 0.058(8) 0.050(7) 0.003(6) 0.001(6) -0.003(6)
O2 0.043(9) 0.042(7) 0.044(7) 0.001(5) 0.005(6) 0.003(6)
O3 0.042(9) 0.060(8) 0.038(7) -0.004(6) -0.002(7) 0.005(7)
N1 0.059(13) 0.040(9) 0.039(9) -0.005(7) -0.014(9) -0.003(9)
N2 0.033(11) 0.053(10) 0.057(9) 0.005(8) 0.017(9) -0.013(8)
N3 0.042(12) 0.044(10) 0.054(9) -0.003(8) -0.001(9) 0.004(8)
Cl1 0.084(6) 0.145(6) 0.074(4) 0.046(5) 0.008(4) 0.022(5)

loop_
_atom_type_symbol
_atom_type_description
_atom_type_scat_dispersion_real
_atom_type_scat_dispersion_imag
_atom_type_scat_source
Ru Ru -1.2594 0.8363 'International Tables Vol C Tables 4.2.6.8 and 6.1.1.4'
F F 0.0171 0.0103 'International Tables Vol C Tables 4.2.6.8 and 6.1.1.4'
O O 0.0106 0.0060 'International Tables Vol C Tables 4.2.6.8 and 6.1.1.4'
N N 0.0061 0.0033 'International Tables Vol C Tables 4.2.6.8 and 6.1.1.4'
C C 0.0033 0.0016 'International Tables Vol C Tables 4.2.6.8 and 6.1.1.4'
Cl Cl 0.1484 0.1585 'International Tables Vol C Tables 4.2.6.8 and 6.1.1.4'
H H 0.0000 0.0000 'International Tables Vol C Tables 4.2.6.8 and 6.1.1.4'

loop_
_geom_angle_atom_site_label_1
_geom_angle_atom_site_label_2
_geom_angle_atom_site_label_3
_geom_angle
O2 Ru1 N3 98.3(5)
O2 Ru1 O3 92.7(4)
N3 Ru1 O3 89.0(5)
O2 Ru1 N1 90.0(5)
N3 Ru1 N1 83.9(5)
O3 Ru1 N1 172.7(5)
O2 Ru1 N2 173.1(5)
N3 Ru1 N2 84.7(5)
O3 Ru1 N2 93.6(4)
N1 Ru1 N2 84.1(5)
O2 Ru1 O1 81.5(4)
N3 Ru1 O1 178.5(4)
O3 Ru1 O1 89.4(4)
N1 Ru1 O1 97.6(5)
N2 Ru1 O1 95.7(5)
C2 O1 Ru1 110.9(9)
C3 O2 Ru1 114.4(8)
C10 O3 Ru1 126.2(12)
C17 N1 C12 113.9(13)
C17 N1 C18 110.2(12)
C12 N1 C18 107.8(13)
C17 N1 Ru1 103.1(9)
C12 N1 Ru1 106.5(9)
C18 N1 Ru1 115.4(10)
C14 N2 C19 110.2(13)
C14 N2 C13 115.5(13)
C19 N2 C13 107.9(12)
C14 N2 Ru1 108.0(9)
C19 N2 Ru1 114.1(9)
C13 N2 Ru1 101.0(9)
C20 N3 C16 112.2(12)
C20 N3 C15 106.8(14)
C16 N3 C15 111.7(12)
C20 N3 Ru1 111.8(10)
C16 N3 Ru1 109.0(10)
C15 N3 Ru1 105.2(9)
O1 C2 C1 109.8(13)
O1 C2 C3 107.2(15)
C1 C2 C3 115.4(15)
C4 C3 O2 109.0(12)
C4 C3 C2 112.8(16)
O2 C3 C2 108.4(12)
C5 C4 C9 116.4(16)
C5 C4 C3 125.0(16)
C9 C4 C3 118.4(14)
C4 C5 C6 123.1(16)
C7 C6 C5 119.2(16)
C6 C7 C8 120.4(18)
C7 C8 C9 120.3(18)
C4 C9 C8 120.6(16)
O4 C10 O3 130.8(19)
O4 C10 C11 120(2)
O3 C10 C11 110(2)
F1 C11 F2 106.6(19)
F1 C11 F3 106(2)
F2 C11 F3 105.1(18)
F1 C11 C10 118(2)
F2 C11 C10 110(2)
F3 C11 C10 110.1(18)
C13 C12 N1 113.4(13)
C12 C13 N2 109.4(14)
N2 C14 C15 112.8(14)
N3 C15 C14 109.9(15)
C17 C16 N3 110.9(14)
N1 C17 C16 110.3(14)
O5 Cl1 O8 109.5(13)
O5 Cl1 O6 115.8(13)
O8 Cl1 O6 100.4(14)
O5 Cl1 O7 106.6(12)
O8 Cl1 O7 111.4(13)
O6 Cl1 O7 113.2(12)

loop_
_geom_bond_atom_site_label_1
_geom_bond_atom_site_label_2
_geom_bond_distance
Ru1 O2 1.945(10)
Ru1 N3 2.065(13)
Ru1 O3 2.097(10)
Ru1 N1 2.120(12)
Ru1 N2 2.138(12)
Ru1 O1 2.154(10)
F1 C11 1.29(2)
F2 C11 1.32(2)
F3 C11 1.33(2)
O1 C2 1.494(19)
O2 C3 1.490(18)
O3 C10 1.29(2)
O4 C10 1.20(2)
N1 C17 1.466(18)
N1 C12 1.491(18)
N1 C18 1.53(2)
N2 C14 1.50(2)
N2 C19 1.501(17)
N2 C13 1.518(19)
N3 C20 1.470(18)
N3 C16 1.517(18)
N3 C15 1.52(2)
C1 C2 1.50(2)
C2 C3 1.55(2)
C3 C4 1.49(2)
C4 C5 1.369(18)
C4 C9 1.394(19)
C5 C6 1.39(2)
C6 C7 1.352(19)
C7 C8 1.355(19)
C8 C9 1.40(2)
C10 C11 1.54(3)
C12 C13 1.458(18)
C14 C15 1.53(2)
C16 C17 1.50(2)
Cl1 O5 1.330(18)
Cl1 O8 1.36(2)
Cl1 O6 1.49(2)
Cl1 O7 1.491(19)
